data_1100064
loop_
_publ_author_name
'He, M'
'Chen, X'
'Zhou, T'
'Hu, B'
'Xu, Y'
'Xu, T'

_publ_section_title
;
Crystal structureand infrared spectra of Li~2~Al~2~B~2~O~7~
;
_journal_name_full 'Journal of Alloys and Compounds'
_journal_page_first 210
_journal_page_last 214
_journal_paper_doi 10.1016/S0925-8388(01)01561-4
_journal_volume 327
_journal_year 2001
_chemical_formula_structural 'Na2 Al2 B2 O7'
_chemical_formula_sum 'Al2 B2 Na2 O7'
_chemical_name_systematic
;
Sodium Aluminium Boron Oxide (2/2/2/7)
;
_space_group_IT_number 163
_symmetry_cell_setting hexagonal
_symmetry_Int_Tables_number 163
_symmetry_space_group_name_Hall '-P 3 2c'
_symmetry_space_group_name_H-M 'P -3 1 c'
_cell_angle_alpha 90
_cell_angle_beta 90
_cell_angle_gamma 120
_cell_formula_units_Z 2
_cell_length_a 4.8113(1)
_cell_length_b 4.8113(1)
_cell_length_c 15.2781(3)
_cell_volume 306.29
_refine_ls_R_factor_all 0.06
_cod_duplicate_entry 1100047
_cod_depositor_comments
;
The following automatic conversions were performed:
'_symmetry_cell_setting' value 'Hexagonal' changed to 'hexagonal'
according to '/home/saulius/struct/CIF-dictionaries/cif_core.dic'
dictionary named 'cif_core.dic' version 2.4.1 from 2010-06-29.

Automatic conversion script
Id: cif_fix_enum 1527 2010-12-29 10:47:43Z saulius 
;
_cod_original_sg_symbol_H-M P-31c
_cod_database_code 1100064

loop_
_symmetry_equiv_pos_as_xyz
x,y,z
-y,x-y,z
-x+y,-x,z
-y,-x,1/2-z
-x+y,y,1/2-z
x,x-y,1/2-z
-x,-y,-z
y,y-x,-z
x-y,x,-z
y,x,1/2+z
x-y,-y,1/2+z
-x,y-x,1/2+z

loop_
_atom_site_label
_atom_site_type_symbol
_atom_site_symmetry_multiplicity
_atom_site_Wyckoff_symbol
_atom_site_fract_x
_atom_site_fract_y
_atom_site_fract_z
_atom_site_occupancy
_atom_site_attached_hydrogens
_atom_site_calc_flag
Al Al3+ 4 f 0.3333 0.6667 0.6374(3) 1. 0 d
B1 B3+ 4 f 0.3333 0.6667 0.0978(9) 1. 0 d
Na1 Na1+ 2 b 0.0000 0.0000 0.0000 1. 0 d
Na2 Na1+ 2 a 0.0000 0.0000 0.2500 1. 0 d
O1 O2- 12 i 0.9704(6) 0.6087(6) 0.8916(3) 1. 0 d
O2 O2- 2 d 0.6666 0.3333 0.2500 1. 0 d

loop_
_atom_type_symbol
_atom_type_oxidation_number
Al3+ 3.000
B3+ 3.000
Na1+ 1.000
O2- -2.000
